data_7115086
loop_
_publ_author_name
'Moulton, Brian'
'Lu, Jianjiang'
'Mondal, Arunendu'
'Zaworotko, Michael J.'

_publ_section_title
;
 Nanoballs: nanoscale faceted polyhedra with large windows and cavities
;
_journal_issue 9
_journal_name_full 'Chemical Communications'
_journal_page_first 863
_journal_paper_doi 10.1039/b102714j
_journal_year 2001
_chemical_formula_sum 'C18.2 H5.49 Cu1.37 O6.86'
_chemical_formula_weight 420.97
_chemical_name_systematic
; 
? 
;
_space_group_IT_number 176
_symmetry_cell_setting hexagonal
_symmetry_space_group_name_Hall '-P 6c'
_symmetry_space_group_name_H-M 'P 63/m'
_atom_sites_solution_hydrogens geom
_atom_sites_solution_primary direct
_atom_sites_solution_secondary difmap
_audit_creation_method SHELXL-97
_cell_angle_alpha 90.00
_cell_angle_beta 90.00
_cell_angle_gamma 120.00
_cell_formula_units_Z 35
_cell_length_a 28.6458(19)
_cell_length_b 28.6458(19)
_cell_length_c 28.165(3)
_cell_measurement_temperature 173(2)
_cell_volume 20015(3)
_computing_cell_refinement 'Bruker SMART'
_computing_data_collection 'Bruker SMART'
_computing_data_reduction 'Bruker SHELXTL'
_computing_molecular_graphics 'Bruker SHELXTL'
_computing_publication_material 'Bruker SHELXTL'
_computing_structure_refinement 'SHELXL-97 (Sheldrick, 1997)'
_computing_structure_solution 'SHELXS-97 (Sheldrick, 1990)'
_diffrn_ambient_temperature 173(2)
_diffrn_measured_fraction_theta_full 0.991
_diffrn_measured_fraction_theta_max 0.991
_diffrn_measurement_device_type 'CCD area detector'
_diffrn_measurement_method 'phi and omega scans'
_diffrn_radiation_monochromator graphite
_diffrn_radiation_source 'fine-focus sealed tube'
_diffrn_radiation_type MoK\a
_diffrn_radiation_wavelength 0.71073
_diffrn_reflns_av_R_equivalents 0.0664
_diffrn_reflns_av_sigmaI/netI 0.0923
_diffrn_reflns_limit_h_max 30
_diffrn_reflns_limit_h_min -21
_diffrn_reflns_limit_k_max 27
_diffrn_reflns_limit_k_min -27
_diffrn_reflns_limit_l_max 30
_diffrn_reflns_limit_l_min -22
_diffrn_reflns_number 39590
_diffrn_reflns_theta_full 22.56
_diffrn_reflns_theta_max 22.56
_diffrn_reflns_theta_min 3.80
_exptl_absorpt_coefficient_mu 1.318
_exptl_absorpt_correction_type none
_exptl_crystal_colour blue
_exptl_crystal_density_diffrn 1.222
_exptl_crystal_density_method 'not measured'
_exptl_crystal_description block
_exptl_crystal_F_000 7326
_exptl_crystal_size_max .1
_exptl_crystal_size_mid .1
_exptl_crystal_size_min .2
_refine_diff_density_max 1.159
_refine_diff_density_min -1.529
_refine_diff_density_rms 0.132
_refine_ls_extinction_method none
_refine_ls_goodness_of_fit_ref 1.317
_refine_ls_hydrogen_treatment mixed
_refine_ls_matrix_type full
_refine_ls_number_parameters 728
_refine_ls_number_reflns 8931
_refine_ls_number_restraints 0
_refine_ls_restrained_S_all 1.317
_refine_ls_R_factor_all 0.1837
_refine_ls_R_factor_gt 0.1116
_refine_ls_shift/su_max 118.330
_refine_ls_shift/su_mean 0.771
_refine_ls_structure_factor_coef Fsqd
_refine_ls_weighting_details 'calc w=1/[\s^2^(Fo^2^)+(0.1472P)^2^+0.0000P] where P=(Fo^2^+2Fc^2^)/3'
_refine_ls_weighting_scheme calc
_refine_ls_wR_factor_gt 0.3083
_refine_ls_wR_factor_ref 0.3416
_reflns_number_gt 4003
_reflns_number_total 8931
_reflns_threshold_expression >2sigma(I)
_cod_data_source_file b102714j.txt
_cod_data_source_block am108
_cod_depositor_comments
;
The following automatic conversions were performed:

'_symmetry_cell_setting' value 'Hexagonal' changed to 'hexagonal'
according to
/usr/data/users/saulius/automatic-downloads/retrospective/RSC/lib/dictionaries/cif_core.dic
dictionary named 'cif_core.dic' version 2.4.2 from 2011-04-26.

Automatic conversion script
Id: cif_fix_values 2281 2013-09-26 08:29:07Z andrius 
;
_cod_original_sg_symbol_H-M P6(3)/m
_cod_original_formula_sum 'C18.20 H5.49 Cu1.37 O6.86'
_cod_database_code 7115086

loop_
_symmetry_equiv_pos_as_xyz
'x, y, z'
'-y, x-y, z'
'-x+y, -x, z'
'-x, -y, z+1/2'
'y, -x+y, z+1/2'
'x-y, x, z+1/2'
'-x, -y, -z'
'y, -x+y, -z'
'x-y, x, -z'
'x, y, -z-1/2'
'-y, x-y, -z-1/2'
'-x+y, -x, -z-1/2'

loop_
_atom_site_label
_atom_site_type_symbol
_atom_site_fract_x
_atom_site_fract_y
_atom_site_fract_z
_atom_site_U_iso_or_equiv
_atom_site_adp_type
_atom_site_occupancy
_atom_site_symmetry_multiplicity
_atom_site_calc_flag
_atom_site_refinement_flags
Cu1 Cu 0.90536(13) 0.26077(12) 0.7500 0.0758(11) Uani 1 2 d S
Cu2 Cu 0.98615(13) 0.24289(13) 0.7500 0.0820(12) Uani 1 2 d S
Cu3 Cu 0.60610(14) 0.02895(14) 0.7500 0.0761(11) Uani 1 2 d S
Cu4 Cu 0.58075(14) -0.07226(14) 0.7500 0.0819(12) Uani 1 2 d S
Cu5 Cu 0.72814(11) 0.21093(11) 0.51972(8) 0.0841(10) Uani 1 1 d .
Cu6 Cu 0.74739(11) 0.17103(12) 0.44387(9) 0.0922(11) Uani 1 1 d .
O11 O 0.9777(7) 0.2413(6) 0.6808(6) 0.103(5) Uani 1 1 d .
O12 O 0.9091(6) 0.2570(6) 0.6815(6) 0.092(4) Uani 1 1 d .
O13 O 0.7970(6) 0.2204(6) 0.5423(5) 0.092(4) Uani 1 1 d .
O14 O 0.8128(6) 0.1834(6) 0.4773(5) 0.103(5) Uani 1 1 d .
O15 O 0.8352(8) 0.2712(10) 0.7500 0.124(8) Uani 1 2 d S
O21 O 0.8630(7) 0.1822(8) 0.7500 0.095(6) Uani 1 2 d S
O22 O 0.9322(9) 0.1660(8) 0.7500 0.104(7) Uani 1 2 d S
O23 O 0.6797(8) 0.0399(8) 0.7500 0.096(6) Uani 1 2 d S
O24 O 0.6583(9) -0.0460(9) 0.7500 0.109(7) Uani 1 2 d S
O25 O 1.0537(9) 0.2281(9) 0.7500 0.117(8) Uani 1 2 d S
O31 O 0.9597(8) 0.3374(7) 0.7500 0.078(5) Uani 1 2 d S
O32 O 1.0284(7) 0.3202(8) 0.7500 0.092(6) Uani 1 2 d S
O33 O 0.5268(8) -0.0003(9) 0.7500 0.079(5) Uani 1 2 d S
O34 O 0.5071(7) -0.0864(8) 0.7500 0.073(5) Uani 1 2 d S
O35 O 0.6310(12) 0.1150(14) 0.7500 0.165(13) Uani 1 2 d S
O41 O 0.6070(6) 0.0235(7) 0.6807(5) 0.095(4) Uani 1 1 d .
O42 O 0.5858(7) -0.0630(7) 0.6804(6) 0.099(5) Uani 1 1 d .
O43 O 0.6913(7) 0.1368(7) 0.5429(5) 0.099(5) Uani 1 1 d .
O44 O 0.7046(8) 0.1008(7) 0.4774(6) 0.112(5) Uani 1 1 d .
O45 O 0.5599(9) -0.1570(11) 0.7500 0.111(8) Uani 1 2 d S
O51 O 0.6624(6) 0.1968(6) 0.4858(5) 0.094(5) Uani 1 1 d .
O52 O 0.6806(7) 0.1655(7) 0.4199(6) 0.114(6) Uani 1 1 d .
O53 O 0.7647(6) 0.2789(6) 0.4865(5) 0.096(4) Uani 1 1 d .
O54 O 0.7854(6) 0.2455(7) 0.4222(5) 0.098(5) Uani 1 1 d .
O55 O 0.7103(10) 0.2426(10) 0.5837(7) 0.147(9) Uani 1 1 d .
O65 O 0.7646(8) 0.1386(9) 0.3812(6) 0.130(7) Uani 1 1 d .
C1 C 0.8820(14) 0.1510(11) 0.7500 0.091(8) Uani 1 2 d S
C2 C 0.8439(12) 0.0922(12) 0.7500 0.097(10) Uani 1 2 d S
C3 C 0.7890(12) 0.0747(13) 0.7500 0.094(9) Uani 1 2 d S
H3 H 0.7778 0.1008 0.7500 0.112 Uiso 1 2 calc SR
C4 C 0.7492(14) 0.0192(13) 0.7500 0.101(11) Uani 1 2 d S
C5 C 0.7686(18) -0.0176(17) 0.7500 0.18(2) Uani 1 2 d S
H5 H 0.7433 -0.0551 0.7500 0.221 Uiso 1 2 calc SR
C6 C 0.8222(17) -0.0012(18) 0.7500 0.21(3) Uani 1 2 d S
H6 H 0.8340 -0.0269 0.7500 0.252 Uiso 1 2 calc SR
C7 C 0.8597(16) 0.0539(16) 0.7500 0.162(19) Uani 1 2 d S
H7 H 0.8970 0.0654 0.7500 0.194 Uiso 1 2 calc SR
C8 C 0.6902(14) 0.0031(13) 0.7500 0.096(10) Uani 1 2 d S
C11 C 0.9399(11) 0.2450(9) 0.6612(10) 0.094(7) Uani 1 1 d .
C12 C 0.9336(12) 0.2330(10) 0.6086(11) 0.102(8) Uani 1 1 d .
C13 C 0.8866(9) 0.2283(9) 0.5880(8) 0.096(7) Uani 1 1 d .
H13 H 0.8626 0.2348 0.6064 0.116 Uiso 1 1 calc R
C14 C 0.8753(12) 0.2134(10) 0.5382(9) 0.097(7) Uani 1 1 d .
C15 C 0.9132(17) 0.2070(15) 0.5137(13) 0.158(15) Uani 1 1 d .
H15 H 0.9084 0.2004 0.4806 0.190 Uiso 1 1 calc R
C16 C 0.957(2) 0.2097(17) 0.5345(14) 0.21(3) Uani 1 1 d .
H16 H 0.9809 0.2021 0.5165 0.250 Uiso 1 1 calc R
C17 C 0.9675(16) 0.2234(14) 0.5818(16) 0.143(15) Uani 1 1 d .
H17 H 0.9989 0.2261 0.5961 0.171 Uiso 1 1 calc R
C18 C 0.8237(10) 0.2044(10) 0.5186(9) 0.096(7) Uani 1 1 d .
C31 C 1.0094(14) 0.3510(11) 0.7500 0.073(8) Uani 1 2 d S
C32 C 1.0483(11) 0.4109(10) 0.7500 0.078(7) Uani 1 2 d S
C33 C 0.4183(10) -0.0302(11) 0.7500 0.066(7) Uani 1 2 d S
H33 H 0.4438 0.0073 0.7500 0.080 Uiso 1 2 calc SR
C34 C 0.4355(12) -0.0678(12) 0.7500 0.069(7) Uani 1 2 d S
C35 C 0.3982(14) -0.1220(15) 0.7500 0.090(9) Uani 1 2 d S
H35 H 0.4100 -0.1476 0.7500 0.108 Uiso 1 2 calc SR
C36 C 1.1393(13) 0.4839(13) 0.7500 0.118(14) Uani 1 2 d S
H36 H 1.1768 0.4962 0.7500 0.142 Uiso 1 2 calc SR
C37 C 1.1035(11) 0.4304(13) 0.7500 0.102(11) Uani 1 2 d S
H37 H 1.1165 0.4056 0.7500 0.123 Uiso 1 2 calc SR
C38 C 0.4951(12) -0.0498(14) 0.7500 0.065(7) Uani 1 2 d S
C41 C 0.6020(10) -0.0187(11) 0.6606(9) 0.094(7) Uani 1 1 d .
C42 C 0.6136(11) -0.0120(11) 0.6078(9) 0.100(8) Uani 1 1 d .
C43 C 0.6406(9) 0.0376(10) 0.5874(8) 0.087(6) Uani 1 1 d .
H43 H 0.6507 0.0688 0.6061 0.105 Uiso 1 1 calc R
C44 C 0.6535(11) 0.0429(11) 0.5400(10) 0.101(7) Uani 1 1 d .
C45 C 0.6411(14) -0.0001(15) 0.5119(11) 0.130(10) Uani 1 1 d .
H45 H 0.6514 0.0038 0.4794 0.156 Uiso 1 1 calc R
C46 C 0.612(2) -0.050(2) 0.5333(14) 0.161(16) Uani 1 1 d .
H46 H 0.6025 -0.0812 0.5145 0.193 Uiso 1 1 calc R
C47 C 0.5976(14) -0.0569(14) 0.5794(11) 0.131(12) Uani 1 1 d .
H47 H 0.5765 -0.0921 0.5922 0.157 Uiso 1 1 calc R
C48 C 0.6858(11) 0.0973(11) 0.5184(10) 0.100(7) Uani 1 1 d .
C51 C 0.6530(11) 0.1800(11) 0.4443(10) 0.098(7) Uani 1 1 d .
C52 C 0.6040(11) 0.1761(10) 0.4212(9) 0.098(7) Uani 1 1 d .
C53 C 0.5757(10) 0.1952(9) 0.4434(8) 0.091(7) Uani 1 1 d .
H53 H 0.5857 0.2102 0.4743 0.109 Uiso 1 1 calc R
C54 C 0.5313(10) 0.1929(9) 0.4205(8) 0.090(6) Uani 1 1 d .
C55 C 0.5170(14) 0.1720(10) 0.3762(10) 0.100(9) Uani 1 1 d .
H55 H 0.4861 0.1698 0.3615 0.120 Uiso 1 1 calc R
C56 C 0.5474(15) 0.1540(12) 0.3523(12) 0.120(12) Uani 1 1 d .
H56 H 0.5382 0.1405 0.3208 0.144 Uiso 1 1 calc R
C57 C 0.5883(12) 0.1557(11) 0.3735(9) 0.114(9) Uani 1 1 d .
H57 H 0.6087 0.1430 0.3571 0.136 Uiso 1 1 calc R
C58 C 0.7838(9) 0.2823(10) 0.4444(9) 0.093(6) Uani 1 1 d .
C69 C 0.729(2) 0.087(3) 0.3644(16) 0.24(2) Uani 1 1 d .
C101 C 0.9666(16) 0.3791(11) 0.6340(10) 0.130(12) Uani 1 1 d .
C102 C 0.7554(14) 0.1500(14) 0.6621(12) 0.139(11) Uani 1 1 d .
C103 C 0.4746(15) 0.9738(12) 0.6063(15) 0.184(15) Uani 1 1 d .
C104 C 0.6667 0.3333 0.485(3) 0.127(19) Uani 1 3 d S
C105 C 0.0787(18) 0.201(3) 0.535(3) 0.18(3) Uani 0.50 1 d P
C106 C 0.878(4) 0.364(3) 0.559(3) 0.50(9) Uani 1 1 d .
C107 C 0.880(2) 0.226(3) 0.350(2) 0.15(3) Uani 0.50 1 d P
C601 C 0.8354(6) 0.2068(6) 0.3235(5) 0.022(3) Uiso 0.50 1 d P
C602 C 1.152(3) 0.319(3) 0.7500 0.13(2) Uiso 0.50 2 d SP
C603 C 0.744(2) 0.179(2) 0.708(2) 0.122(17) Uiso 0.50 1 d P
C604 C 0.081(3) 0.139(3) 0.462(3) 0.16(3) Uiso 0.50 1 d P
C605 C 0.899(3) 0.449(3) 0.535(2) 0.16(2) Uiso 0.50 1 d P
C606 C 0.681(3) 0.282(2) 0.291(2) 0.133(19) Uiso 0.50 1 d P
C607 C 1.101(4) 0.268(4) 0.7500 0.14(2) Uiso 0.50 2 d SP
C608 C 0.952(4) 0.443(4) 0.577(3) 0.19(3) Uiso 0.50 1 d P
C609 C 0.775(4) 0.216(4) 0.658(3) 0.19(3) Uiso 0.50 1 d P
C610 C 0.588(4) 0.122(4) 0.700(4) 0.11(3) Uiso 0.25 1 d P
C611 C 0.036(5) 0.152(5) 0.669(4) 0.26(5) Uiso 0.50 1 d P
C612 C 0.726(5) 0.166(5) 0.656(4) 0.26(5) Uiso 0.50 1 d P
C613 C 0.697(4) 0.269(4) 0.326(4) 0.23(4) Uiso 0.50 1 d P
C614 C 0.792(4) 0.054(4) 0.596(3) 0.20(3) Uiso 0.50 1 d P
C615 C 0.808(4) 0.067(4) 0.548(4) 0.22(4) Uiso 0.50 1 d P
C616 C 0.952(4) 0.412(4) 0.595(3) 0.17(3) Uiso 0.50 1 d P
C617 C 0.735(4) 0.280(4) 0.606(4) 0.21(4) Uiso 0.50 1 d P
C618 C 0.973(4) 0.102(4) 0.368(3) 0.23(4) Uiso 0.50 1 d P
C619 C 0.9096(6) 0.1150(6) 0.4051(5) 0.029(3) Uiso 0.50 1 d P
C620 C 0.573(5) -0.182(5) 0.721(4) 0.26(6) Uiso 0.50 1 d P
C621 C 0.8738(6) 0.1729(6) 0.3646(5) 0.026(3) Uiso 0.50 1 d P
C622 C 0.860(4) 0.346(4) 0.579(4) 0.17(4) Uiso 0.50 1 d P
C623 C 0.647(6) 0.350(6) 0.518(5) 0.23(5) Uiso 0.50 1 d P
C624 C 0.670(9) 0.294(8) 0.473(7) 0.41(10) Uiso 0.50 1 d P
C625 C 1.002(2) 0.393(2) 0.622(2) 0.090(17) Uiso 0.50 1 d P
C626 C 0.458(5) -0.248(5) 0.730(4) 0.22(5) Uiso 0.50 1 d P
C627 C 0.838(4) 0.310(4) 0.714(3) 0.25(4) Uiso 0.50 1 d P
C628 C 0.517(5) -0.203(5) 0.7500 0.13(3) Uiso 0.50 2 d SP

loop_
_atom_site_aniso_label
_atom_site_aniso_U_11
_atom_site_aniso_U_22
_atom_site_aniso_U_33
_atom_site_aniso_U_23
_atom_site_aniso_U_13
_atom_site_aniso_U_12
Cu1 0.055(2) 0.060(2) 0.107(3) 0.000 0.000 0.0257(16)
Cu2 0.056(2) 0.062(2) 0.121(3) 0.000 0.000 0.0248(17)
Cu3 0.075(2) 0.067(2) 0.091(2) 0.000 0.000 0.039(2)
Cu4 0.075(2) 0.067(2) 0.108(3) 0.000 0.000 0.039(2)
Cu5 0.092(2) 0.0946(19) 0.0631(15) -0.0084(12) -0.0055(12) 0.0447(15)
Cu6 0.100(2) 0.108(2) 0.0701(17) -0.0125(14) -0.0070(13) 0.0535(17)
O11 0.087(12) 0.096(10) 0.116(12) 0.001(8) -0.003(9) 0.039(9)
O12 0.077(9) 0.084(10) 0.115(12) -0.009(8) -0.013(8) 0.040(8)
O13 0.092(11) 0.100(10) 0.082(9) -0.008(8) -0.003(8) 0.046(9)
O14 0.108(11) 0.117(12) 0.082(10) -0.007(9) -0.002(8) 0.055(10)
O15 0.060(13) 0.111(16) 0.19(2) 0.000 0.000 0.032(12)
O21 0.068(12) 0.060(13) 0.157(19) 0.000 0.000 0.032(11)
O22 0.063(14) 0.070(13) 0.18(2) 0.000 0.000 0.032(11)
O23 0.072(13) 0.067(13) 0.150(18) 0.000 0.000 0.036(11)
O24 0.077(14) 0.069(15) 0.19(2) 0.000 0.000 0.040(13)
O25 0.070(15) 0.088(13) 0.18(2) 0.000 0.000 0.030(12)
O31 0.066(13) 0.069(12) 0.099(13) 0.000 0.000 0.033(10)
O32 0.060(12) 0.063(12) 0.142(17) 0.000 0.000 0.022(10)
O33 0.085(14) 0.077(14) 0.087(13) 0.000 0.000 0.049(12)
O34 0.072(11) 0.076(14) 0.082(12) 0.000 0.000 0.045(11)
O35 0.14(2) 0.10(3) 0.29(4) 0.000 0.000 0.09(2)
O41 0.102(11) 0.095(12) 0.094(10) -0.001(8) 0.003(8) 0.053(10)
O42 0.111(13) 0.088(13) 0.105(11) -0.007(10) 0.005(9) 0.055(11)
O43 0.113(13) 0.105(12) 0.076(9) -0.011(9) 0.004(8) 0.052(11)
O44 0.131(15) 0.109(14) 0.094(11) -0.018(10) -0.002(11) 0.059(13)
O45 0.088(15) 0.089(19) 0.17(2) 0.000 0.000 0.054(15)
O51 0.102(11) 0.109(11) 0.065(9) -0.005(8) -0.012(8) 0.047(9)
O52 0.109(13) 0.134(13) 0.095(12) -0.013(10) -0.020(10) 0.057(11)
O53 0.107(11) 0.108(12) 0.071(9) -0.008(8) -0.002(8) 0.052(10)
O54 0.099(10) 0.118(14) 0.087(10) -0.017(9) -0.003(7) 0.063(10)
O55 0.19(2) 0.169(18) 0.084(13) -0.025(12) -0.027(14) 0.094(18)
O65 0.145(16) 0.160(19) 0.095(12) -0.031(12) -0.015(11) 0.083(15)
C1 0.09(2) 0.062(18) 0.11(2) 0.000 0.000 0.030(18)
C2 0.06(2) 0.069(19) 0.15(3) 0.000 0.000 0.031(17)
C3 0.09(2) 0.08(2) 0.13(2) 0.000 0.000 0.046(19)
C4 0.07(2) 0.07(2) 0.16(4) 0.000 0.000 0.04(2)
C5 0.09(3) 0.08(3) 0.38(8) 0.000 0.000 0.05(3)
C6 0.07(3) 0.09(3) 0.47(10) 0.000 0.000 0.04(2)
C7 0.07(3) 0.08(3) 0.33(6) 0.000 0.000 0.03(2)
C8 0.09(3) 0.06(2) 0.13(3) 0.000 0.000 0.04(2)
C11 0.090(19) 0.085(16) 0.11(2) 0.009(13) 0.000(15) 0.042(15)
C12 0.081(19) 0.092(17) 0.12(2) -0.002(15) -0.002(16) 0.033(14)
C13 0.092(16) 0.099(18) 0.103(18) -0.006(13) -0.001(13) 0.051(14)
C14 0.088(19) 0.100(17) 0.093(17) -0.011(13) 0.002(14) 0.040(15)
C15 0.13(3) 0.18(3) 0.12(3) -0.01(2) -0.02(2) 0.04(3)
C16 0.20(5) 0.22(4) 0.14(3) -0.02(3) -0.03(3) 0.05(3)
C17 0.10(3) 0.17(3) 0.16(4) -0.03(2) -0.01(3) 0.06(2)
C18 0.096(18) 0.101(18) 0.091(16) 0.003(13) 0.005(14) 0.050(14)
C31 0.07(2) 0.063(16) 0.076(18) 0.000 0.000 0.026(17)
C32 0.064(19) 0.058(15) 0.102(19) 0.000 0.000 0.023(14)
C33 0.067(17) 0.068(19) 0.065(16) 0.000 0.000 0.035(15)
C34 0.09(2) 0.07(2) 0.055(15) 0.000 0.000 0.045(18)
C35 0.09(2) 0.09(3) 0.11(2) 0.000 0.000 0.06(2)
C36 0.05(2) 0.06(2) 0.24(5) 0.000 0.000 0.025(18)
C37 0.059(18) 0.08(2) 0.17(3) 0.000 0.000 0.039(16)
C38 0.08(2) 0.07(2) 0.050(13) 0.000 0.000 0.039(19)
C41 0.088(18) 0.083(18) 0.100(18) -0.009(14) 0.001(13) 0.035(15)
C42 0.091(19) 0.106(19) 0.10(2) -0.018(16) -0.007(15) 0.045(17)
C43 0.086(17) 0.076(16) 0.088(16) -0.003(12) 0.008(13) 0.032(14)
C44 0.11(2) 0.10(2) 0.095(18) -0.012(16) -0.005(15) 0.054(18)
C45 0.16(3) 0.12(3) 0.10(2) -0.01(2) 0.00(2) 0.07(2)
C46 0.23(5) 0.15(4) 0.10(3) -0.01(3) 0.00(3) 0.10(4)
C47 0.17(3) 0.13(3) 0.10(2) -0.02(2) -0.01(2) 0.09(3)
C48 0.10(2) 0.112(18) 0.077(17) -0.003(15) 0.004(14) 0.047(16)
C51 0.101(18) 0.103(19) 0.09(2) -0.017(15) -0.013(15) 0.052(15)
C52 0.103(19) 0.091(16) 0.097(17) -0.020(13) -0.027(15) 0.047(15)
C53 0.095(19) 0.085(16) 0.082(15) -0.002(12) -0.013(13) 0.036(15)
C54 0.103(18) 0.086(15) 0.079(15) -0.006(11) -0.012(13) 0.046(14)
C55 0.10(2) 0.100(18) 0.08(2) 0.011(15) -0.013(17) 0.032(17)
C56 0.12(3) 0.12(2) 0.09(2) 0.005(17) -0.02(2) 0.04(2)
C57 0.12(2) 0.12(2) 0.091(18) -0.011(15) -0.030(17) 0.053(18)
C58 0.078(15) 0.105(16) 0.086(16) 0.008(13) 0.004(12) 0.037(13)
C69 0.31(6) 0.27(7) 0.20(5) -0.06(4) -0.07(4) 0.20(6)
C101 0.17(4) 0.077(18) 0.11(2) 0.031(15) -0.02(2) 0.04(2)
C102 0.15(3) 0.16(3) 0.14(3) 0.00(2) -0.01(2) 0.10(2)
C103 0.21(3) 0.09(2) 0.27(4) 0.05(2) 0.04(3) 0.09(2)
C104 0.12(3) 0.12(3) 0.13(5) 0.000 0.000 0.062(14)
C105 0.05(3) 0.19(7) 0.31(7) 0.16(6) 0.10(4) 0.08(4)
C106 0.57(14) 0.24(6) 0.27(7) -0.02(5) 0.23(8) -0.12(7)
C107 0.09(3) 0.18(8) 0.17(6) 0.05(6) 0.01(3) 0.07(4)

loop_
_atom_type_symbol
_atom_type_description
_atom_type_scat_dispersion_real
_atom_type_scat_dispersion_imag
_atom_type_scat_source
C C 0.0033 0.0016 'International Tables Vol C Tables 4.2.6.8 and 6.1.1.4'
H H 0.0000 0.0000 'International Tables Vol C Tables 4.2.6.8 and 6.1.1.4'
O O 0.0106 0.0060 'International Tables Vol C Tables 4.2.6.8 and 6.1.1.4'
Cu Cu 0.3201 1.2651 'International Tables Vol C Tables 4.2.6.8 and 6.1.1.4'

loop_
_geom_angle_atom_site_label_1
_geom_angle_atom_site_label_2
_geom_angle_atom_site_label_3
_geom_angle
_geom_angle_site_symmetry_1
_geom_angle_site_symmetry_3
O12 Cu1 O12 168.9(10) 10_557 .
O12 Cu1 O21 87.4(4) 10_557 .
O12 Cu1 O21 87.4(4) . .
O12 Cu1 O31 91.6(4) 10_557 .
O12 Cu1 O31 91.6(4) . .
O21 Cu1 O31 169.0(8) . .
O12 Cu1 O15 95.1(5) 10_557 .
O12 Cu1 O15 95.1(5) . .
O21 Cu1 O15 94.2(9) . .
O31 Cu1 O15 96.8(9) . .
O12 Cu1 Cu2 84.8(5) 10_557 .
O12 Cu1 Cu2 84.8(5) . .
O21 Cu1 Cu2 82.8(6) . .
O31 Cu1 Cu2 86.2(6) . .
O15 Cu1 Cu2 177.0(6) . .
O32 Cu2 O11 91.5(4) . 10_557
O32 Cu2 O11 91.5(4) . .
O11 Cu2 O11 166.9(11) 10_557 .
O32 Cu2 O22 170.0(9) . .
O11 Cu2 O22 87.4(4) 10_557 .
O11 Cu2 O22 87.4(4) . .
O32 Cu2 O25 96.6(8) . .
O11 Cu2 O25 96.1(6) 10_557 .
O11 Cu2 O25 96.1(6) . .
O22 Cu2 O25 93.5(8) . .
O32 Cu2 Cu1 83.3(6) . .
O11 Cu2 Cu1 83.9(6) 10_557 .
O11 Cu2 Cu1 83.9(6) . .
O22 Cu2 Cu1 86.7(6) . .
O25 Cu2 Cu1 179.9(6) . .
O41 Cu3 O41 170.1(9) . 10_557
O41 Cu3 O23 87.6(4) . .
O41 Cu3 O23 87.6(4) 10_557 .
O41 Cu3 O33 91.4(5) . .
O41 Cu3 O33 91.4(5) 10_557 .
O23 Cu3 O33 166.5(9) . .
O41 Cu3 O35 94.5(5) . .
O41 Cu3 O35 94.5(5) 10_557 .
O23 Cu3 O35 95.8(10) . .
O33 Cu3 O35 97.8(9) . .
O41 Cu3 Cu4 85.4(5) . .
O41 Cu3 Cu4 85.4(5) 10_557 .
O23 Cu3 Cu4 81.8(6) . .
O33 Cu3 Cu4 84.7(6) . .
O35 Cu3 Cu4 177.6(7) . .
O34 Cu4 O24 171.0(9) . .
O34 Cu4 O42 91.6(5) . 10_557
O24 Cu4 O42 87.4(5) . 10_557
O34 Cu4 O42 91.6(5) . .
O24 Cu4 O42 87.4(5) . .
O42 Cu4 O42 166.6(11) 10_557 .
O34 Cu4 O45 95.9(8) . .
O24 Cu4 O45 93.1(9) . .
O42 Cu4 O45 96.3(5) 10_557 .
O42 Cu4 O45 96.3(5) . .
O34 Cu4 Cu3 84.3(6) . .
O24 Cu4 Cu3 86.6(6) . .
O42 Cu4 Cu3 83.7(5) 10_557 .
O42 Cu4 Cu3 83.7(5) . .
O45 Cu4 Cu3 179.7(6) . .
O53 Cu5 O43 170.2(6) . .
O53 Cu5 O51 87.3(6) . .
O43 Cu5 O51 89.8(6) . .
O53 Cu5 O13 91.0(6) . .
O43 Cu5 O13 90.1(6) . .
O51 Cu5 O13 169.1(7) . .
O53 Cu5 O55 95.9(7) . .
O43 Cu5 O55 93.7(7) . .
O51 Cu5 O55 95.0(7) . .
O13 Cu5 O55 95.9(7) . .
O53 Cu5 Cu6 85.3(4) . .
O43 Cu5 Cu6 85.1(4) . .
O51 Cu5 Cu6 84.4(5) . .
O13 Cu5 Cu6 84.7(5) . .
O55 Cu5 Cu6 178.7(7) . .
O52 Cu6 O54 88.3(7) . .
O52 Cu6 O14 169.9(8) . .
O54 Cu6 O14 89.6(6) . .
O52 Cu6 O44 89.9(7) . .
O54 Cu6 O44 168.4(7) . .
O14 Cu6 O44 90.2(7) . .
O52 Cu6 O65 96.1(8) . .
O54 Cu6 O65 95.2(8) . .
O14 Cu6 O65 93.9(7) . .
O44 Cu6 O65 96.3(8) . .
O52 Cu6 Cu5 84.6(6) . .
O54 Cu6 Cu5 84.4(5) . .
O14 Cu6 Cu5 85.4(5) . .
O44 Cu6 Cu5 84.1(5) . .
O65 Cu6 Cu5 179.2(6) . .
C11 O11 Cu2 122.2(17) . .
C11 O12 Cu1 122.8(16) . .
C18 O13 Cu5 122.0(15) . .
C18 O14 Cu6 120.6(16) . .
C627 O15 C627 87(8) . 10_557
C627 O15 Cu1 114(4) . .
C627 O15 Cu1 114(4) 10_557 .
C1 O21 Cu1 125.5(19) . .
C1 O22 Cu2 120.0(19) . .
C8 O23 Cu3 124(2) . .
C8 O24 Cu4 119(2) . .
C607 O25 Cu2 119(4) . .
C31 O31 Cu1 119.0(17) . .
C31 O32 Cu2 124.7(19) . .
C38 O33 Cu3 120.6(17) . .
C38 O34 Cu4 123.3(19) . .
C41 O41 Cu3 121.1(15) . .
C41 O42 Cu4 123.1(15) . .
C48 O43 Cu5 123.2(16) . .
C48 O44 Cu6 122.6(16) . .
C620 O45 C620 81(10) 10_557 .
C620 O45 C628 79(7) 10_557 .
C620 O45 C628 79(7) . .
C620 O45 Cu4 130(6) 10_557 .
C620 O45 Cu4 130(6) . .
C628 O45 Cu4 137(5) . .
C51 O51 Cu5 122.5(17) . .
C51 O52 Cu6 122.1(16) . .
C58 O53 Cu5 121.3(15) . .
C58 O54 Cu6 122.1(15) . .
C617 O55 Cu5 133(6) . .
C69 O65 Cu6 122(3) . .
O21 C1 O22 125(3) . .
O21 C1 C2 118(3) . .
O22 C1 C2 117(3) . .
C7 C2 C3 118(3) . .
C7 C2 C1 124(3) . .
C3 C2 C1 118(3) . .
C2 C3 C4 122(3) . .
C5 C4 C3 116(3) . .
C5 C4 C8 125(3) . .
C3 C4 C8 119(3) . .
C6 C5 C4 122(4) . .
C5 C6 C7 119(4) . .
C2 C7 C6 122(4) . .
O23 C8 O24 128(3) . .
O23 C8 C4 117(3) . .
O24 C8 C4 115(3) . .
O12 C11 O11 126(3) . .
O12 C11 C12 120(3) . .
O11 C11 C12 115(2) . .
C17 C12 C13 120(3) . .
C17 C12 C11 125(3) . .
C13 C12 C11 115(3) . .
C12 C13 C14 119(2) . .
C15 C14 C13 117(3) . .
C15 C14 C18 125(3) . .
C13 C14 C18 118(3) . .
C16 C15 C14 124(4) . .
C15 C16 C17 119(5) . .
C12 C17 C16 121(4) . .
O13 C18 O14 127(2) . .
O13 C18 C14 118(2) . .
O14 C18 C14 114(2) . .
O32 C31 O31 127(2) . .
O32 C31 C32 118(3) . .
O31 C31 C32 115(3) . .
C37 C32 C33 118(3) . 2_655
C37 C32 C31 120(3) . .
C33 C32 C31 122(3) 2_655 .
C34 C33 C32 119(3) . 3_665
C33 C34 C35 120(3) . .
C33 C34 C38 121(3) . .
C35 C34 C38 119(3) . .
C36 C35 C34 121(3) 3_665 .
C37 C36 C35 121(3) . 2_655
C36 C37 C32 121(3) . .
O34 C38 O33 127(3) . .
O34 C38 C34 117(3) . .
O33 C38 C34 116(3) . .
O42 C41 O41 125(2) . .
O42 C41 C42 121(2) . .
O41 C41 C42 114(2) . .
C43 C42 C47 119(3) . .
C43 C42 C41 121(2) . .
C47 C42 C41 120(3) . .
C42 C43 C44 121(2) . .
C45 C44 C43 122(3) . .
C45 C44 C48 117(3) . .
C43 C44 C48 120(2) . .
C44 C45 C46 116(3) . .
C47 C46 C45 123(4) . .
C46 C47 C42 119(4) . .
O44 C48 O43 125(2) . .
O44 C48 C44 119(2) . .
O43 C48 C44 117(2) . .
O51 C51 O52 126(2) . .
O51 C51 C52 117(3) . .
O52 C51 C52 117(2) . .
C53 C52 C57 118(2) . .
C53 C52 C51 120(2) . .
C57 C52 C51 122(3) . .
C52 C53 C54 119(2) . .
C55 C54 C53 121(3) . .
C55 C54 C58 118(3) . 3_665
C53 C54 C58 121(2) . 3_665
C56 C55 C54 120(3) . .
C57 C56 C55 119(3) . .
C56 C57 C52 123(3) . .
O54 C58 O53 126(2) . .
O54 C58 C54 119(2) . 2_655
O53 C58 C54 115(2) . 2_655
C625 C101 C616 92(5) . .
C612 C102 C609 56(6) . .
C612 C102 C603 63(6) . .
C609 C102 C603 62(4) . .
C624 C104 C624 113(9) . 2_655
C624 C104 C624 113(9) . 3_665
C624 C104 C624 113(9) 2_655 3_665
C624 C104 C623 99(10) . 3_665
C624 C104 C623 67(10) 2_655 3_665
C624 C104 C623 142(10) 3_665 3_665
C624 C104 C623 67(10) . 2_655
C624 C104 C623 142(10) 2_655 2_655
C624 C104 C623 99(10) 3_665 2_655
C623 C104 C623 75(8) 3_665 2_655
C624 C104 C623 142(10) . .
C624 C104 C623 99(10) 2_655 .
C624 C104 C623 67(10) 3_665 .
C623 C104 C623 75(8) 3_665 .
C623 C104 C623 75(8) 2_655 .
C601 C107 C621 98(5) . .
C107 C601 C620 128(5) . 8_666
C612 C603 C609 51(5) . .
C612 C603 C102 42(5) . .
C609 C603 C102 60(4) . .
C613 C606 C626 78(7) . 8_666
O25 C607 C602 172(8) . .
C616 C608 C605 134(10) . .
C612 C609 C603 58(6) . .
C612 C609 C102 43(6) . .
C603 C609 C102 58(4) . .
C102 C612 C609 81(9) . .
C102 C612 C603 75(7) . .
C609 C612 C603 71(7) . .
C606 C613 C626 68(7) . 8_666
C608 C616 C101 161(10) . .
C608 C616 C625 140(10) . .
C101 C616 C625 30(2) . .
O45 C620 C620 49(5) . 10_557
O45 C620 C628 51(6) . .
C620 C620 C628 59(5) 10_557 .
O45 C620 C601 137(9) . 9_546
C620 C620 C601 131(4) 10_557 9_546
C628 C620 C601 169(8) . 9_546
C104 C623 C624 54(9) . 3_665
C104 C623 C623 52(4) . 3_665
C624 C623 C623 106(10) 3_665 3_665
C104 C623 C623 52(4) . 2_655
C624 C623 C623 80(10) 3_665 2_655
C623 C623 C623 60.00(4) 3_665 2_655
C104 C623 C624 39(7) . 2_655
C624 C623 C624 74(10) 3_665 2_655
C623 C623 C624 46(7) 3_665 2_655
C623 C623 C624 85(8) 2_655 2_655
C104 C624 C623 59(10) . 2_655
C104 C624 C623 42(8) . 3_665
C623 C624 C623 54(10) 2_655 3_665
C104 C624 C624 33(4) . 2_655
C623 C624 C624 86(9) 2_655 2_655
C623 C624 C624 41(7) 3_665 2_655
C104 C624 C624 33(4) . 3_665
C623 C624 C624 65(10) 2_655 3_665
C623 C624 C624 74(7) 3_665 3_665
C624 C624 C624 60.000(19) 2_655 3_665
C101 C625 C616 59(5) . .
C626 C626 C628 70(4) 10_557 .
C626 C626 C606 108(3) 10_557 9_546
C628 C626 C606 160(8) . 9_546
C626 C626 C613 139(4) 10_557 9_546
C628 C626 C613 138(7) . 9_546
C606 C626 C613 34(3) 9_546 9_546
O15 C627 C627 46(4) . 10_557
O45 C628 C620 50(6) . 10_557
O45 C628 C620 50(6) . .
C620 C628 C620 61(9) 10_557 .
O45 C628 C626 155(6) . .
C620 C628 C626 155(10) 10_557 .
C620 C628 C626 123(6) . .
O45 C628 C626 155(6) . 10_557
C620 C628 C626 123(6) 10_557 10_557
C620 C628 C626 155(10) . 10_557
C626 C628 C626 40(8) . 10_557

loop_
_geom_bond_atom_site_label_1
_geom_bond_atom_site_label_2
_geom_bond_distance
_geom_bond_site_symmetry_2
Cu1 O12 1.939(16) 10_557
Cu1 O12 1.939(16) .
Cu1 O21 1.95(2) .
Cu1 O31 1.955(19) .
Cu1 O15 2.17(3) .
Cu1 Cu2 2.608(5) .
Cu2 O32 1.92(2) .
Cu2 O11 1.960(17) 10_557
Cu2 O11 1.960(17) .
Cu2 O22 1.96(2) .
Cu2 O25 2.18(2) .
Cu3 O41 1.960(14) .
Cu3 O41 1.960(14) 10_557
Cu3 O23 1.97(2) .
Cu3 O33 1.991(19) .
Cu3 O35 2.20(3) .
Cu3 Cu4 2.613(5) .
Cu4 O34 1.940(17) .
Cu4 O24 1.96(2) .
Cu4 O42 1.974(16) 10_557
Cu4 O42 1.974(16) .
Cu4 O45 2.19(3) .
Cu5 O53 1.929(16) .
Cu5 O43 1.951(16) .
Cu5 O51 1.964(14) .
Cu5 O13 1.958(16) .
Cu5 O55 2.19(2) .
Cu5 Cu6 2.608(4) .
Cu6 O52 1.959(19) .
Cu6 O54 1.947(18) .
Cu6 O14 1.965(16) .
Cu6 O44 1.99(2) .
Cu6 O65 2.16(2) .
O11 C11 1.27(3) .
O12 C11 1.24(3) .
O13 C18 1.26(3) .
O14 C18 1.27(3) .
O15 C627 1.48(10) .
O15 C627 1.48(10) 10_557
O21 C1 1.26(3) .
O22 C1 1.28(4) .
O23 C8 1.23(3) .
O24 C8 1.24(4) .
O25 C607 1.26(9) .
O31 C31 1.27(3) .
O32 C31 1.25(3) .
O33 C38 1.24(3) .
O34 C38 1.26(3) .
O41 C41 1.28(3) .
O42 C41 1.24(3) .
O43 C48 1.27(3) .
O44 C48 1.26(3) .
O45 C620 1.26(13) 10_557
O45 C620 1.26(13) .
O45 C628 1.27(11) .
O51 C51 1.24(3) .
O52 C51 1.26(3) .
O53 C58 1.29(2) .
O54 C58 1.25(3) .
O55 C617 1.14(10) .
O65 C69 1.39(6) .
C1 C2 1.48(4) .
C2 C7 1.38(5) .
C2 C3 1.39(4) .
C3 C4 1.42(4) .
C4 C5 1.42(5) .
C4 C8 1.51(5) .
C5 C6 1.36(5) .
C6 C7 1.40(5) .
C11 C12 1.51(4) .
C12 C17 1.36(5) .
C12 C13 1.41(3) .
C13 C14 1.45(3) .
C14 C15 1.37(5) .
C14 C18 1.47(3) .
C15 C16 1.36(6) .
C16 C17 1.38(5) .
C31 C32 1.51(4) .
C32 C37 1.39(4) .
C32 C33 1.41(4) 2_655
C33 C34 1.39(3) .
C33 C32 1.41(4) 3_665
C34 C35 1.38(4) .
C34 C38 1.52(4) .
C35 C36 1.36(4) 3_665
C36 C37 1.35(4) .
C36 C35 1.36(4) 2_655
C41 C42 1.51(4) .
C42 C43 1.36(3) .
C42 C47 1.39(3) .
C43 C44 1.37(3) .
C44 C45 1.35(3) .
C44 C48 1.49(3) .
C45 C46 1.38(5) .
C46 C47 1.35(4) .
C51 C52 1.50(3) .
C52 C53 1.34(3) .
C52 C57 1.44(3) .
C53 C54 1.40(3) .
C54 C55 1.35(3) .
C54 C58 1.55(3) 3_665
C55 C56 1.39(4) .
C56 C57 1.29(4) .
C58 C54 1.55(3) 2_655
C101 C625 0.94(5) .
C101 C616 1.63(10) .
C102 C612 1.15(11) .
C102 C609 1.68(10) .
C102 C603 1.66(7) .
C104 C624 1.23(17) .
C104 C624 1.23(18) 2_655
C104 C624 1.23(18) 3_665
C104 C623 1.30(12) 3_665
C104 C623 1.30(12) 2_655
C104 C623 1.30(12) .
C105 C619 1.96(7) 8_566
C106 C622 0.75(11) .
C107 C601 1.34(5) .
C107 C621 1.49(7) .
C601 C620 1.89(13) 8_666
C602 C607 1.46(11) .
C603 C612 1.53(12) .
C603 C609 1.71(10) .
C605 C608 2.01(11) .
C606 C613 1.20(11) .
C606 C626 1.97(12) 8_666
C608 C616 1.02(10) .
C609 C612 1.41(13) .
C613 C626 2.08(14) 8_666
C614 C615 1.43(11) .
C616 C625 1.90(11) .
C619 C105 1.96(7) 9_656
C620 C620 1.6(2) 10_557
C620 C628 1.61(14) .
C620 C601 1.89(13) 9_546
C623 C624 1.40(19) 3_665
C623 C623 1.6(2) 3_665
C623 C623 1.6(2) 2_655
C623 C624 1.9(2) 2_655
C624 C623 1.40(19) 2_655
C624 C623 1.9(2) 3_665
C624 C624 2.1(3) 2_655
C624 C624 2.1(3) 3_665
C626 C626 1.1(2) 10_557
C626 C628 1.63(13) .
C626 C606 1.97(12) 9_546
C626 C613 2.08(14) 9_546
C627 C627 2.0(2) 10_557
C628 C620 1.61(14) 10_557
C628 C626 1.63(13) 10_557
